data_1514734
loop_
_publ_author_name
'Hill, Michael S.'
'Liptrot, David J.'
'MacDougall, Dugald J.'
'Mahon, Mary F.'
'Robinson, Thomas P.'

_publ_section_title
;
 Hetero-dehydrocoupling of silanes and amines by heavier alkaline earth
 catalysis
;
_journal_issue 11
_journal_name_full 'Chemical Science'
_journal_page_first 4212
_journal_paper_doi 10.1039/c3sc51797g
_journal_volume 4
_journal_year 2013
_chemical_formula_sum 'C44 H68 Mg N2 O3.5 Si'
_chemical_formula_weight 733.40
_chemical_name_systematic
; 
 ? 
;
_space_group_IT_number 14
_symmetry_cell_setting monoclinic
_symmetry_space_group_name_Hall '-P 2yn'
_symmetry_space_group_name_H-M 'P 1 21/n 1'
_atom_sites_solution_hydrogens geom
_atom_sites_solution_primary direct
_atom_sites_solution_secondary difmap
_audit_creation_method SHELXL-97
_cell_angle_alpha 90.00
_cell_angle_beta 104.903(1)
_cell_angle_gamma 90.00
_cell_formula_units_Z 4
_cell_length_a 10.0310(1)
_cell_length_b 30.0170(5)
_cell_length_c 16.5560(3)
_cell_measurement_reflns_used 68142
_cell_measurement_temperature 150(2)
_cell_measurement_theta_max 27.485
_cell_measurement_theta_min 2.910
_cell_volume 4817.34(13)
_computing_cell_refinement 'HKL Scalepack (Otwinowski & Minor 1997)'
_computing_data_collection 'Collect (Bruker AXS BV, 1997-2004)'
_computing_data_reduction 'Denzo & Scalepack (Otwinowski & Minor, 1997)'
_computing_molecular_graphics 'ORTEX (P.McArdle, 1995)'
_computing_publication_material 'SHELXL-97/2 (Sheldrick,1997)'
_computing_structure_refinement 'SHELXL-97 (Sheldrick, 1997)'
_computing_structure_solution 'SHELXS-97 (Sheldrick, 1990)'
_diffrn_ambient_temperature 150(2)
_diffrn_measured_fraction_theta_full 0.979
_diffrn_measured_fraction_theta_max 0.979
_diffrn_radiation_monochromator graphite
_diffrn_radiation_source 'fine-focus sealed tube'
_diffrn_radiation_type MoK\a
_diffrn_radiation_wavelength 0.71073
_diffrn_reflns_av_R_equivalents 0.0000
_diffrn_reflns_av_sigmaI/netI 0.1093
_diffrn_reflns_limit_h_max 11
_diffrn_reflns_limit_h_min -12
_diffrn_reflns_limit_k_max 38
_diffrn_reflns_limit_k_min 0
_diffrn_reflns_limit_l_max 21
_diffrn_reflns_limit_l_min 0
_diffrn_reflns_number 10746
_diffrn_reflns_theta_full 27.44
_diffrn_reflns_theta_max 27.44
_diffrn_reflns_theta_min 3.62
_exptl_absorpt_coefficient_mu 0.098
_exptl_absorpt_correction_T_max 0.992
_exptl_absorpt_correction_T_min 0.904
_exptl_absorpt_correction_type multi-scan
_exptl_absorpt_process_details
;
multi-scan from symmetry-related measurements 
 Sortav (Blessing 1995)
;
_exptl_crystal_density_diffrn 1.011
_exptl_crystal_density_method 'not measured'
_exptl_crystal_description block
_exptl_crystal_F_000 1600
_exptl_crystal_size_max 0.4
_exptl_crystal_size_mid 0.3
_exptl_crystal_size_min 0.2
_platon_squeeze_details
;
;
_refine_diff_density_max 0.302
_refine_diff_density_min -0.332
_refine_diff_density_rms 0.070
_refine_ls_extinction_method none
_refine_ls_goodness_of_fit_ref 0.977
_refine_ls_hydrogen_treatment mixed
_refine_ls_matrix_type full
_refine_ls_number_parameters 481
_refine_ls_number_reflns 10746
_refine_ls_number_restraints 39
_refine_ls_restrained_S_all 0.978
_refine_ls_R_factor_all 0.1607
_refine_ls_R_factor_gt 0.0815
_refine_ls_shift/su_max 0.000
_refine_ls_shift/su_mean 0.000
_refine_ls_structure_factor_coef Fsqd
_refine_ls_weighting_details 'calc w=1/[\s^2^(Fo^2^)+(0.1408P)^2^+0.0000P] where P=(Fo^2^+2Fc^2^)/3'
_refine_ls_weighting_scheme calc
_refine_ls_wR_factor_gt 0.2128
_refine_ls_wR_factor_ref 0.2434
_reflns_number_gt 5593
_reflns_number_total 10746
_reflns_threshold_expression >2sigma(I)
_cod_data_source_file c3sc51797g.txt
_cod_data_source_block k12msh24-new
_cod_depositor_comments
;
The following automatic conversions were performed:

'_symmetry_cell_setting' value 'Monoclinic' changed to 'monoclinic'
according to
/usr/data/users/saulius/automatic-downloads/retrospective/RSC/lib/dictionaries/cif_core.dic
dictionary named 'cif_core.dic' version 2.4.2 from 2011-04-26.

Automatic conversion script
Id: cif_fix_values 2281 2013-09-26 08:29:07Z andrius 
;
_cod_original_sg_symbol_H-M P21/n
_cod_original_formula_sum 'C44 H68 Mg N2 O3.50 Si'
_cod_database_code 1514734

loop_
_symmetry_equiv_pos_as_xyz
'x, y, z'
'-x+1/2, y+1/2, -z+1/2'
'-x, -y, -z'
'x-1/2, -y-1/2, z-1/2'

loop_
_atom_site_label
_atom_site_type_symbol
_atom_site_fract_x
_atom_site_fract_y
_atom_site_fract_z
_atom_site_U_iso_or_equiv
_atom_site_adp_type
_atom_site_occupancy
_atom_site_symmetry_multiplicity
_atom_site_calc_flag
_atom_site_refinement_flags
_atom_site_disorder_assembly
_atom_site_disorder_group
Si1 Si 0.19007(8) 0.15231(3) 0.71264(5) 0.0304(2) Uani 1 1 d . . .
Mg1 Mg 0.45156(9) 0.14555(3) 0.81157(6) 0.0315(3) Uani 1 1 d . . .
O1 O 0.5400(2) 0.10870(7) 0.92452(14) 0.0432(6) Uani 1 1 d . B .
O2 O 0.5951(2) 0.11516(7) 0.76091(14) 0.0400(6) Uani 1 1 d . D .
O3 O 0.5621(2) 0.19772(7) 0.87955(14) 0.0441(6) Uani 1 1 d . . .
N1 N 0.2675(2) 0.11238(8) 0.78153(15) 0.0309(6) Uani 1 1 d . . .
N2 N 0.3263(2) 0.18690(8) 0.71984(15) 0.0325(6) Uani 1 1 d . . .
C1 C 0.1929(3) 0.08441(11) 0.82222(18) 0.0331(7) Uani 1 1 d . . .
C2 C 0.1572(3) 0.04034(11) 0.79302(19) 0.0355(7) Uani 1 1 d . . .
C3 C 0.1908(3) 0.02256(10) 0.7149(2) 0.0376(7) Uani 1 1 d . . .
H3 H 0.2426 0.0465 0.6939 0.045 Uiso 1 1 calc R . .
C4 C 0.0592(3) 0.01329(12) 0.6456(2) 0.0454(8) Uani 1 1 d . . .
H4A H 0.0042 -0.0095 0.6646 0.068 Uiso 1 1 calc R . .
H4B H 0.0842 0.0027 0.5955 0.068 Uiso 1 1 calc R . .
H4C H 0.0051 0.0408 0.6325 0.068 Uiso 1 1 calc R . .
C5 C 0.2841(4) -0.01840(13) 0.7322(3) 0.0588(10) Uani 1 1 d . . .
H5A H 0.3688 -0.0112 0.7750 0.088 Uiso 1 1 calc R . .
H5B H 0.3076 -0.0275 0.6806 0.088 Uiso 1 1 calc R . .
H5C H 0.2359 -0.0428 0.7520 0.088 Uiso 1 1 calc R . .
C6 C 0.0855(3) 0.01253(12) 0.8353(2) 0.0445(8) Uani 1 1 d . . .
H6 H 0.0619 -0.0168 0.8149 0.053 Uiso 1 1 calc R . .
C7 C 0.0485(4) 0.02656(15) 0.9052(2) 0.0598(11) Uani 1 1 d . . .
H7 H 0.0005 0.0073 0.9334 0.072 Uiso 1 1 calc R . .
C8 C 0.0830(4) 0.07009(15) 0.9342(2) 0.0576(11) Uani 1 1 d . . .
H8 H 0.0566 0.0801 0.9823 0.069 Uiso 1 1 calc R . .
C9 C 0.1535(3) 0.09863(12) 0.8954(2) 0.0431(8) Uani 1 1 d . . .
C10 C 0.1858(4) 0.14529(14) 0.9290(2) 0.0551(10) Uani 1 1 d . . .
H10 H 0.2434 0.1599 0.8954 0.066 Uiso 1 1 calc R . .
C11 C 0.0538(4) 0.17372(14) 0.9190(3) 0.0666(12) Uani 1 1 d . . .
H11A H -0.0045 0.1605 0.9519 0.100 Uiso 1 1 calc R . .
H11B H 0.0030 0.1746 0.8599 0.100 Uiso 1 1 calc R . .
H11C H 0.0795 0.2041 0.9388 0.100 Uiso 1 1 calc R . .
C12 C 0.2677(4) 0.14623(18) 1.0199(2) 0.0800(15) Uani 1 1 d . . .
H12A H 0.2148 0.1315 1.0544 0.120 Uiso 1 1 calc R . .
H12B H 0.2856 0.1772 1.0381 0.120 Uiso 1 1 calc R . .
H12C H 0.3555 0.1306 1.0258 0.120 Uiso 1 1 calc R . .
C13 C 0.1037(3) 0.13282(10) 0.60299(19) 0.0339(7) Uani 1 1 d . . .
C14 C 0.1681(4) 0.11057(12) 0.5506(2) 0.0457(9) Uani 1 1 d . . .
H14 H 0.2638 0.1041 0.5698 0.055 Uiso 1 1 calc R . .
C15 C 0.0972(4) 0.09734(14) 0.4703(2) 0.0587(10) Uani 1 1 d . . .
H15 H 0.1446 0.0819 0.4361 0.070 Uiso 1 1 calc R . .
C16 C -0.0407(5) 0.10656(13) 0.4405(2) 0.0627(11) Uani 1 1 d . . .
H16 H -0.0887 0.0978 0.3855 0.075 Uiso 1 1 calc R . .
C17 C -0.1080(4) 0.12835(13) 0.4902(3) 0.0604(11) Uani 1 1 d . . .
H17 H -0.2037 0.1346 0.4702 0.073 Uiso 1 1 calc R . .
C18 C -0.0366(3) 0.14167(11) 0.5708(2) 0.0440(8) Uani 1 1 d . . .
H18 H -0.0850 0.1571 0.6046 0.053 Uiso 1 1 calc R . .
C19 C 0.3415(3) 0.22926(10) 0.6889(2) 0.0368(8) Uani 1 1 d . . .
C20 C 0.4365(3) 0.23706(12) 0.6398(2) 0.0453(9) Uani 1 1 d . . .
C21 C 0.5100(3) 0.19812(13) 0.6102(2) 0.0501(10) Uani 1 1 d . . .
H21 H 0.5076 0.1721 0.6476 0.060 Uiso 1 1 calc R . .
C22 C 0.4350(4) 0.18506(15) 0.5224(3) 0.0632(11) Uani 1 1 d . . .
H22A H 0.3409 0.1758 0.5212 0.095 Uiso 1 1 calc R . .
H22B H 0.4837 0.1603 0.5038 0.095 Uiso 1 1 calc R . .
H22C H 0.4316 0.2106 0.4850 0.095 Uiso 1 1 calc R . .
C23 C 0.6613(4) 0.20741(18) 0.6126(3) 0.0857(16) Uani 1 1 d . . .
H23A H 0.6657 0.2276 0.5668 0.129 Uiso 1 1 calc R . .
H23B H 0.7076 0.1794 0.6063 0.129 Uiso 1 1 calc R . .
H23C H 0.7074 0.2212 0.6661 0.129 Uiso 1 1 calc R . .
C24 C 0.4598(4) 0.28047(14) 0.6153(3) 0.0608(11) Uani 1 1 d . . .
H24 H 0.5254 0.2850 0.5837 0.073 Uiso 1 1 calc R . .
C25 C 0.3925(5) 0.31599(14) 0.6351(3) 0.0687(12) Uani 1 1 d . . .
H25 H 0.4103 0.3451 0.6177 0.082 Uiso 1 1 calc R . .
C26 C 0.2982(4) 0.30938(13) 0.6805(3) 0.0626(11) Uani 1 1 d . . .
H26 H 0.2493 0.3344 0.6932 0.075 Uiso 1 1 calc R . .
C27 C 0.2702(3) 0.26732(11) 0.7093(2) 0.0432(8) Uani 1 1 d . . .
C28 C 0.1641(3) 0.26283(12) 0.7599(2) 0.0482(9) Uani 1 1 d . . .
H28 H 0.1763 0.2330 0.7877 0.058 Uiso 1 1 calc R . .
C29 C 0.0175(4) 0.26513(14) 0.7012(3) 0.0645(12) Uani 1 1 d . . .
H29A H 0.0020 0.2947 0.6755 0.097 Uiso 1 1 calc R . .
H29B H -0.0503 0.2596 0.7334 0.097 Uiso 1 1 calc R . .
H29C H 0.0077 0.2425 0.6574 0.097 Uiso 1 1 calc R . .
C30 C 0.1788(4) 0.29870(14) 0.8277(3) 0.0695(12) Uani 1 1 d . . .
H30A H 0.2735 0.2987 0.8632 0.104 Uiso 1 1 calc R . .
H30B H 0.1146 0.2924 0.8620 0.104 Uiso 1 1 calc R . .
H30C H 0.1577 0.3280 0.8013 0.104 Uiso 1 1 calc R . .
C31 C 0.6520(4) 0.22711(12) 0.8487(2) 0.0528(10) Uani 1 1 d . . .
H31A H 0.6344 0.2244 0.7872 0.063 Uiso 1 1 calc R . .
H31B H 0.7499 0.2198 0.8745 0.063 Uiso 1 1 calc R . .
C32 C 0.6189(4) 0.27370(12) 0.8726(3) 0.0641(12) Uani 1 1 d . . .
H32A H 0.6999 0.2936 0.8804 0.077 Uiso 1 1 calc R . .
H32B H 0.5406 0.2867 0.8301 0.077 Uiso 1 1 calc R . .
C33 C 0.5820(4) 0.26559(13) 0.9534(3) 0.0635(11) Uani 1 1 d . . .
H33A H 0.5262 0.2903 0.9670 0.076 Uiso 1 1 calc R . .
H33B H 0.6654 0.2615 1.0001 0.076 Uiso 1 1 calc R . .
C34 C 0.4984(4) 0.22289(13) 0.9348(3) 0.0594(11) Uani 1 1 d . . .
H34A H 0.5028 0.2061 0.9869 0.071 Uiso 1 1 calc R . .
H34B H 0.4006 0.2295 0.9070 0.071 Uiso 1 1 calc R . .
C35 C 0.6523(4) 0.12004(13) 0.9953(2) 0.0551(10) Uani 1 1 d . . .
H35A H 0.7245 0.1361 0.9758 0.066 Uiso 1 1 calc R A 1
H35B H 0.6185 0.1400 1.0333 0.066 Uiso 1 1 calc R A 1
C36 C 0.7085(16) 0.0814(5) 1.0385(10) 0.072(5) Uani 0.50 1 d PDU B 1
H36A H 0.7231 0.0858 1.0994 0.086 Uiso 0.50 1 calc PR B 1
H36B H 0.7986 0.0745 1.0272 0.086 Uiso 0.50 1 calc PR B 1
C37 C 0.6139(10) 0.0457(3) 1.0104(6) 0.061(3) Uani 0.50 1 d PDU B 1
H37A H 0.5594 0.0398 1.0513 0.073 Uiso 0.50 1 calc PR B 1
H37B H 0.6641 0.0182 1.0032 0.073 Uiso 0.50 1 calc PR B 1
C38 C 0.5173(4) 0.06081(12) 0.9249(3) 0.0590(10) Uani 1 1 d . . .
H38A H 0.5435 0.0462 0.8775 0.071 Uiso 1 1 calc R B 1
H38B H 0.4197 0.0539 0.9218 0.071 Uiso 1 1 calc R B 1
C39 C 0.7449(3) 0.11882(13) 0.7868(3) 0.0554(10) Uani 1 1 d . D .
H39A H 0.7798 0.1119 0.8470 0.066 Uiso 1 1 calc R . .
H39B H 0.7745 0.1493 0.7767 0.066 Uiso 1 1 calc R . .
C40 C 0.7972(4) 0.08636(16) 0.7360(3) 0.0760(14) Uani 1 1 d D . .
H40A H 0.8718 0.1001 0.7152 0.091 Uiso 0.60 1 calc PR C 1
H40B H 0.8361 0.0603 0.7708 0.091 Uiso 0.60 1 calc PR C 1
H40C H 0.8144 0.1008 0.6859 0.091 Uiso 0.40 1 calc PR C 2
H40D H 0.8842 0.0727 0.7689 0.091 Uiso 0.40 1 calc PR C 2
C41 C 0.6883(5) 0.05290(18) 0.7124(4) 0.0586(15) Uani 0.70 1 d PDU D 2
H41A H 0.6934 0.0311 0.7579 0.070 Uiso 0.70 1 calc PR D 2
H41B H 0.6938 0.0368 0.6611 0.070 Uiso 0.70 1 calc PR D 2
C42 C 0.5574(4) 0.08059(13) 0.6972(2) 0.0548(10) Uani 1 1 d . . .
H42A H 0.4804 0.0907 0.6505 0.066 Uiso 1 1 calc R D 1
H42B H 0.5289 0.0531 0.7212 0.066 Uiso 1 1 calc R D 1
C36A C 0.7345(14) 0.0750(5) 1.0164(10) 0.066(4) Uani 0.55 1 d PDU B 2
H36C H 0.8226 0.0767 1.0000 0.079 Uiso 0.50 1 calc PR B 2
H36D H 0.7554 0.0688 1.0771 0.079 Uiso 0.50 1 calc PR B 2
C37A C 0.6483(11) 0.0402(4) 0.9700(8) 0.075(3) Uani 0.50 1 d PDU B 2
H37C H 0.6313 0.0170 1.0086 0.091 Uiso 0.50 1 calc PR B 2
H37D H 0.6939 0.0262 0.9301 0.091 Uiso 0.50 1 calc PR B 2
C41A C 0.6876(10) 0.0722(5) 0.6668(7) 0.062(4) Uani 0.30 1 d PDU D 1
H41C H 0.6968 0.0403 0.6544 0.074 Uiso 0.30 1 calc PR D 1
H41D H 0.6860 0.0899 0.6162 0.074 Uiso 0.30 1 calc PR D 1
H1A H 0.070(3) 0.1695(9) 0.7350(17) 0.031(7) Uiso 1 1 d . . .

loop_
_atom_site_aniso_label
_atom_site_aniso_U_11
_atom_site_aniso_U_22
_atom_site_aniso_U_33
_atom_site_aniso_U_23
_atom_site_aniso_U_13
_atom_site_aniso_U_12
Si1 0.0217(4) 0.0407(5) 0.0291(4) -0.0039(4) 0.0070(3) -0.0002(3)
Mg1 0.0229(5) 0.0371(6) 0.0325(6) -0.0010(5) 0.0035(4) -0.0001(4)
O1 0.0394(13) 0.0459(14) 0.0368(13) 0.0059(11) -0.0038(10) -0.0059(10)
O2 0.0235(11) 0.0491(13) 0.0469(14) -0.0016(11) 0.0083(10) 0.0039(9)
O3 0.0362(13) 0.0418(13) 0.0489(14) -0.0052(11) 0.0011(11) -0.0032(10)
N1 0.0222(13) 0.0416(15) 0.0293(14) 0.0010(11) 0.0071(11) -0.0023(11)
N2 0.0250(13) 0.0354(14) 0.0355(15) 0.0000(11) 0.0049(11) 0.0001(10)
C1 0.0211(16) 0.0494(19) 0.0281(16) 0.0018(14) 0.0051(13) -0.0012(13)
C2 0.0287(17) 0.0445(19) 0.0323(17) 0.0075(15) 0.0063(14) -0.0020(14)
C3 0.0340(18) 0.0375(18) 0.0428(19) 0.0013(15) 0.0123(15) -0.0022(14)
C4 0.045(2) 0.049(2) 0.040(2) -0.0023(16) 0.0065(17) -0.0069(16)
C5 0.056(2) 0.058(2) 0.061(3) -0.004(2) 0.010(2) 0.0161(18)
C6 0.0354(19) 0.050(2) 0.046(2) 0.0099(17) 0.0055(16) -0.0036(15)
C7 0.054(2) 0.081(3) 0.049(2) 0.015(2) 0.023(2) -0.019(2)
C8 0.049(2) 0.096(3) 0.033(2) -0.005(2) 0.0201(18) -0.016(2)
C9 0.0351(19) 0.066(2) 0.0292(17) -0.0102(17) 0.0097(15) -0.0147(16)
C10 0.043(2) 0.087(3) 0.041(2) -0.024(2) 0.0208(17) -0.0210(19)
C11 0.064(3) 0.079(3) 0.067(3) -0.033(2) 0.036(2) -0.013(2)
C12 0.069(3) 0.133(4) 0.041(2) -0.030(3) 0.019(2) -0.032(3)
C13 0.0295(17) 0.0366(17) 0.0340(17) 0.0036(14) 0.0052(14) -0.0022(13)
C14 0.043(2) 0.058(2) 0.0335(19) -0.0049(16) 0.0050(16) 0.0053(16)
C15 0.072(3) 0.068(3) 0.031(2) -0.0126(18) 0.0036(19) 0.009(2)
C16 0.076(3) 0.056(2) 0.040(2) -0.0037(19) -0.015(2) -0.001(2)
C17 0.050(2) 0.057(2) 0.058(3) 0.000(2) -0.015(2) -0.0005(19)
C18 0.0353(19) 0.0428(19) 0.046(2) -0.0021(16) -0.0032(16) -0.0008(14)
C19 0.0259(16) 0.0391(18) 0.0384(18) 0.0034(14) -0.0043(14) 0.0027(13)
C20 0.0321(18) 0.055(2) 0.042(2) 0.0147(17) -0.0017(16) -0.0001(15)
C21 0.0333(19) 0.068(2) 0.053(2) 0.0297(19) 0.0182(17) 0.0123(17)
C22 0.047(2) 0.076(3) 0.070(3) 0.008(2) 0.023(2) 0.014(2)
C23 0.038(2) 0.142(5) 0.081(3) 0.027(3) 0.021(2) 0.015(3)
C24 0.057(2) 0.062(3) 0.059(3) 0.029(2) 0.005(2) -0.003(2)
C25 0.074(3) 0.048(2) 0.075(3) 0.024(2) 0.002(3) -0.002(2)
C26 0.063(3) 0.043(2) 0.065(3) 0.005(2) -0.014(2) 0.0148(19)
C27 0.0354(19) 0.0411(19) 0.045(2) 0.0002(16) -0.0052(16) 0.0066(14)
C28 0.0354(19) 0.050(2) 0.053(2) -0.0136(18) 0.0005(17) 0.0072(15)
C29 0.036(2) 0.067(3) 0.079(3) -0.019(2) -0.006(2) 0.0124(18)
C30 0.064(3) 0.061(3) 0.078(3) -0.028(2) 0.008(2) 0.010(2)
C31 0.046(2) 0.055(2) 0.051(2) 0.0053(18) 0.0015(18) -0.0173(17)
C32 0.064(3) 0.042(2) 0.069(3) 0.007(2) -0.017(2) -0.0091(18)
C33 0.056(2) 0.045(2) 0.079(3) -0.018(2) -0.002(2) -0.0015(18)
C34 0.041(2) 0.060(2) 0.072(3) -0.024(2) 0.005(2) -0.0007(18)
C35 0.045(2) 0.068(3) 0.041(2) 0.0039(19) -0.0095(17) -0.0042(18)
C36 0.076(8) 0.065(7) 0.058(7) -0.001(5) -0.013(6) -0.003(6)
C37 0.052(5) 0.056(5) 0.064(6) 0.018(5) -0.008(4) -0.002(4)
C38 0.058(2) 0.051(2) 0.059(3) 0.0121(19) -0.001(2) -0.0105(18)
C39 0.0219(18) 0.073(3) 0.069(3) -0.003(2) 0.0070(17) 0.0027(17)
C40 0.045(2) 0.093(3) 0.099(4) -0.001(3) 0.034(3) 0.013(2)
C41 0.070(4) 0.058(3) 0.046(3) -0.006(3) 0.010(3) 0.024(3)
C42 0.038(2) 0.063(2) 0.062(3) -0.018(2) 0.0117(19) -0.0005(17)
C36A 0.053(5) 0.065(6) 0.073(8) 0.006(5) 0.002(5) 0.002(4)
C37A 0.069(6) 0.069(6) 0.080(7) 0.002(5) 0.003(5) 0.016(5)
C41A 0.068(7) 0.068(7) 0.049(7) -0.005(6) 0.016(6) 0.017(6)

loop_
_atom_type_symbol
_atom_type_description
_atom_type_scat_dispersion_real
_atom_type_scat_dispersion_imag
_atom_type_scat_source
C C 0.0033 0.0016 'International Tables Vol C Tables 4.2.6.8 and 6.1.1.4'
H H 0.0000 0.0000 'International Tables Vol C Tables 4.2.6.8 and 6.1.1.4'
N N 0.0061 0.0033 'International Tables Vol C Tables 4.2.6.8 and 6.1.1.4'
Si Si 0.0817 0.0704 'International Tables Vol C Tables 4.2.6.8 and 6.1.1.4'
O O 0.0106 0.0060 'International Tables Vol C Tables 4.2.6.8 and 6.1.1.4'
Mg Mg 0.0486 0.0363 'International Tables Vol C Tables 4.2.6.8 and 6.1.1.4'

loop_
_geom_angle_atom_site_label_1
_geom_angle_atom_site_label_2
_geom_angle_atom_site_label_3
_geom_angle
N2 Si1 N1 99.43(12)
N2 Si1 C13 114.75(13)
N1 Si1 C13 116.33(13)
N2 Si1 Mg1 50.82(9)
N1 Si1 Mg1 48.65(8)
C13 Si1 Mg1 133.43(10)
N2 Si1 H1A 118.3(11)
N1 Si1 H1A 110.3(11)
C13 Si1 H1A 98.6(11)
Mg1 Si1 H1A 127.7(11)
N1 Mg1 O2 111.61(10)
N1 Mg1 O3 145.39(10)
O2 Mg1 O3 102.90(9)
N1 Mg1 N2 77.15(10)
O2 Mg1 N2 108.51(10)
O3 Mg1 N2 94.75(10)
N1 Mg1 O1 96.05(10)
O2 Mg1 O1 87.20(9)
O3 Mg1 O1 82.74(9)
N2 Mg1 O1 164.22(10)
N1 Mg1 Si1 38.60(7)
O2 Mg1 Si1 117.10(8)
O3 Mg1 Si1 124.64(7)
N2 Mg1 Si1 38.58(7)
O1 Mg1 Si1 132.70(7)
C35 O1 C38 108.7(3)
C35 O1 Mg1 130.1(2)
C38 O1 Mg1 118.7(2)
C39 O2 C42 108.8(2)
C39 O2 Mg1 128.6(2)
C42 O2 Mg1 122.12(17)
C31 O3 C34 108.7(3)
C31 O3 Mg1 124.3(2)
C34 O3 Mg1 118.22(19)
C1 N1 Si1 122.38(19)
C1 N1 Mg1 137.1(2)
Si1 N1 Mg1 92.75(11)
C19 N2 Si1 134.0(2)
C19 N2 Mg1 134.47(19)
Si1 N2 Mg1 90.60(11)
N1 C1 C2 120.7(3)
N1 C1 C9 121.6(3)
C2 C1 C9 117.7(3)
C6 C2 C1 120.1(3)
C6 C2 C3 118.1(3)
C1 C2 C3 121.7(3)
C2 C3 C5 112.6(3)
C2 C3 C4 111.4(3)
C5 C3 C4 111.2(3)
C2 C3 H3 107.1
C5 C3 H3 107.1
C4 C3 H3 107.1
C3 C4 H4A 109.5
C3 C4 H4B 109.5
H4A C4 H4B 109.5
C3 C4 H4C 109.5
H4A C4 H4C 109.5
H4B C4 H4C 109.5
C3 C5 H5A 109.5
C3 C5 H5B 109.5
H5A C5 H5B 109.5
C3 C5 H5C 109.5
H5A C5 H5C 109.5
H5B C5 H5C 109.5
C7 C6 C2 121.6(3)
C7 C6 H6 119.2
C2 C6 H6 119.2
C6 C7 C8 118.6(3)
C6 C7 H7 120.7
C8 C7 H7 120.7
C9 C8 C7 122.1(3)
C9 C8 H8 118.9
C7 C8 H8 118.9
C8 C9 C1 119.9(3)
C8 C9 C10 119.6(3)
C1 C9 C10 120.5(3)
C9 C10 C12 113.1(4)
C9 C10 C11 112.0(3)
C12 C10 C11 109.1(3)
C9 C10 H10 107.5
C12 C10 H10 107.5
C11 C10 H10 107.5
C10 C11 H11A 109.5
C10 C11 H11B 109.5
H11A C11 H11B 109.5
C10 C11 H11C 109.5
H11A C11 H11C 109.5
H11B C11 H11C 109.5
C10 C12 H12A 109.5
C10 C12 H12B 109.5
H12A C12 H12B 109.5
C10 C12 H12C 109.5
H12A C12 H12C 109.5
H12B C12 H12C 109.5
C14 C13 C18 116.2(3)
C14 C13 Si1 125.5(2)
C18 C13 Si1 118.3(2)
C13 C14 C15 122.0(3)
C13 C14 H14 119.0
C15 C14 H14 119.0
C16 C15 C14 120.4(4)
C16 C15 H15 119.8
C14 C15 H15 119.8
C17 C16 C15 119.4(4)
C17 C16 H16 120.3
C15 C16 H16 120.3
C16 C17 C18 120.2(4)
C16 C17 H17 119.9
C18 C17 H17 119.9
C13 C18 C17 121.8(3)
C13 C18 H18 119.1
C17 C18 H18 119.1
N2 C19 C20 120.9(3)
N2 C19 C27 122.2(3)
C20 C19 C27 116.9(3)
C24 C20 C19 120.3(3)
C24 C20 C21 119.2(3)
C19 C20 C21 120.5(3)
C22 C21 C20 110.2(3)
C22 C21 C23 108.5(3)
C20 C21 C23 114.1(3)
C22 C21 H21 107.9
C20 C21 H21 107.9
C23 C21 H21 107.9
C21 C22 H22A 109.5
C21 C22 H22B 109.5
H22A C22 H22B 109.5
C21 C22 H22C 109.5
H22A C22 H22C 109.5
H22B C22 H22C 109.5
C21 C23 H23A 109.5
C21 C23 H23B 109.5
H23A C23 H23B 109.5
C21 C23 H23C 109.5
H23A C23 H23C 109.5
H23B C23 H23C 109.5
C25 C24 C20 122.3(4)
C25 C24 H24 118.8
C20 C24 H24 118.8
C24 C25 C26 118.7(4)
C24 C25 H25 120.7
C26 C25 H25 120.7
C25 C26 C27 123.0(4)
C25 C26 H26 118.5
C27 C26 H26 118.5
C26 C27 C19 118.8(3)
C26 C27 C28 119.8(3)
C19 C27 C28 121.4(3)
C27 C28 C30 113.1(3)
C27 C28 C29 109.8(3)
C30 C28 C29 109.0(3)
C27 C28 H28 108.3
C30 C28 H28 108.3
C29 C28 H28 108.3
C28 C29 H29A 109.5
C28 C29 H29B 109.5
H29A C29 H29B 109.5
C28 C29 H29C 109.5
H29A C29 H29C 109.5
H29B C29 H29C 109.5
C28 C30 H30A 109.5
C28 C30 H30B 109.5
H30A C30 H30B 109.5
C28 C30 H30C 109.5
H30A C30 H30C 109.5
H30B C30 H30C 109.5
O3 C31 C32 105.8(3)
O3 C31 H31A 110.6
C32 C31 H31A 110.6
O3 C31 H31B 110.6
C32 C31 H31B 110.6
H31A C31 H31B 108.7
C33 C32 C31 101.8(3)
C33 C32 H32A 111.4
C31 C32 H32A 111.4
C33 C32 H32B 111.4
C31 C32 H32B 111.4
H32A C32 H32B 109.3
C32 C33 C34 101.9(3)
C32 C33 H33A 111.4
C34 C33 H33A 111.4
C32 C33 H33B 111.4
C34 C33 H33B 111.4
H33A C33 H33B 109.3
O3 C34 C33 104.9(3)
O3 C34 H34A 110.8
C33 C34 H34A 110.8
O3 C34 H34B 110.8
C33 C34 H34B 110.8
H34A C34 H34B 108.8
C36 C35 O1 110.3(6)
C36 C35 C36A 19.7(10)
O1 C35 C36A 103.5(5)
C36 C35 H35A 109.6
O1 C35 H35A 109.6
C36A C35 H35A 96.0
C36 C35 H35B 109.6
O1 C35 H35B 109.6
C36A C35 H35B 128.6
H35A C35 H35B 108.1
C35 C36 C37 107.9(11)
C35 C36 H36A 110.1
C37 C36 H36A 110.1
C35 C36 H36B 110.1
C37 C36 H36B 110.1
H36A C36 H36B 108.4
C36 C37 C38 106.4(9)
C36 C37 H37A 110.4
C38 C37 H37A 110.4
C36 C37 H37B 110.4
C38 C37 H37B 110.4
H37A C37 H37B 108.6
O1 C38 C37A 107.3(5)
O1 C38 C37 103.2(4)
C37A C38 C37 32.1(5)
O1 C38 H38A 111.1
C37A C38 H38A 80.4
C37 C38 H38A 111.1
O1 C38 H38B 111.1
C37A C38 H38B 132.9
C37 C38 H38B 111.1
H38A C38 H38B 109.1
O2 C39 C40 106.0(3)
O2 C39 H39A 110.5
C40 C39 H39A 110.5
O2 C39 H39B 110.5
C40 C39 H39B 110.5
H39A C39 H39B 108.7
C41A C40 C41 38.3(6)
C41A C40 C39 109.9(6)
C41 C40 C39 104.9(3)
C41A C40 H40A 109.7
C41 C40 H40A 140.5
C39 C40 H40A 109.7
C41A C40 H40B 109.7
C41 C40 H40B 76.6
C39 C40 H40B 109.7
H40A C40 H40B 108.2
C41A C40 H40C 73.9
C41 C40 H40C 110.8
C39 C40 H40C 110.8
H40A C40 H40C 38.3
H40B C40 H40C 134.9
C41A C40 H40D 134.6
C41 C40 H40D 110.8
C39 C40 H40D 110.8
H40A C40 H40D 74.1
H40B C40 H40D 36.3
H40C C40 H40D 108.9
C40 C41 C42 102.9(4)
C40 C41 H41A 111.2
C42 C41 H41A 111.2
C40 C41 H41B 111.2
C42 C41 H41B 111.2
H41A C41 H41B 109.1
O2 C42 C41A 105.6(4)
O2 C42 C41 102.6(3)
C41A C42 C41 36.2(5)
O2 C42 H42A 110.6
C41A C42 H42A 110.6
C41 C42 H42A 139.8
O2 C42 H42B 110.6
C41A C42 H42B 110.6
C41 C42 H42B 78.7
H42A C42 H42B 108.7
C37A C36A C35 107.1(10)
C37A C36A H36C 110.3
C35 C36A H36C 110.3
C37A C36A H36D 110.3
C35 C36A H36D 110.3
H36C C36A H36D 108.6
C36A C37A C38 107.6(9)
C36A C37A H37C 110.2
C38 C37A H37C 110.2
C36A C37A H37D 110.2
C38 C37A H37D 110.2
H37C C37A H37D 108.5
C40 C41A C42 103.4(7)
C40 C41A H41C 111.1
C42 C41A H41C 111.1
C40 C41A H41D 111.1
C42 C41A H41D 111.1
H41C C41A H41D 109.0

loop_
_geom_bond_atom_site_label_1
_geom_bond_atom_site_label_2
_geom_bond_distance
Si1 N2 1.696(2)
Si1 N1 1.699(3)
Si1 C13 1.892(3)
Si1 Mg1 2.7193(12)
Si1 H1A 1.44(3)
Mg1 N1 2.044(2)
Mg1 O2 2.057(2)
Mg1 O3 2.075(2)
Mg1 N2 2.108(3)
Mg1 O1 2.157(2)
O1 C35 1.442(4)
O1 C38 1.456(4)
O2 C39 1.457(4)
O2 C42 1.458(4)
O3 C31 1.445(4)
O3 C34 1.455(4)
N1 C1 1.406(4)
N2 C19 1.394(4)
C1 C2 1.422(4)
C1 C9 1.433(4)
C2 C6 1.401(4)
C2 C3 1.515(4)
C3 C5 1.527(5)
C3 C4 1.535(4)
C3 H3 1.0000
C4 H4A 0.9800
C4 H4B 0.9800
C4 H4C 0.9800
C5 H5A 0.9800
C5 H5B 0.9800
C5 H5C 0.9800
C6 C7 1.369(5)
C6 H6 0.9500
C7 C8 1.405(5)
C7 H7 0.9500
C8 C9 1.371(5)
C8 H8 0.9500
C9 C10 1.511(5)
C10 C12 1.517(5)
C10 C11 1.547(5)
C10 H10 1.0000
C11 H11A 0.9800
C11 H11B 0.9800
C11 H11C 0.9800
C12 H12A 0.9800
C12 H12B 0.9800
C12 H12C 0.9800
C13 C14 1.380(4)
C13 C18 1.397(4)
C14 C15 1.395(5)
C14 H14 0.9500
C15 C16 1.372(5)
C15 H15 0.9500
C16 C17 1.359(6)
C16 H16 0.9500
C17 C18 1.402(5)
C17 H17 0.9500
C18 H18 0.9500
C19 C20 1.422(5)
C19 C27 1.433(4)
C20 C24 1.402(5)
C20 C21 1.528(5)
C21 C22 1.507(5)
C21 C23 1.534(5)
C21 H21 1.0000
C22 H22A 0.9800
C22 H22B 0.9800
C22 H22C 0.9800
C23 H23A 0.9800
C23 H23B 0.9800
C23 H23C 0.9800
C24 C25 1.346(6)
C24 H24 0.9500
C25 C26 1.366(6)
C25 H25 0.9500
C26 C27 1.403(5)
C26 H26 0.9500
C27 C28 1.520(5)
C28 C30 1.536(5)
C28 C29 1.542(5)
C28 H28 1.0000
C29 H29A 0.9800
C29 H29B 0.9800
C29 H29C 0.9800
C30 H30A 0.9800
C30 H30B 0.9800
C30 H30C 0.9800
C31 C32 1.513(5)
C31 H31A 0.9900
C31 H31B 0.9900
C32 C33 1.498(6)
C32 H32A 0.9900
C32 H32B 0.9900
C33 C34 1.519(5)
C33 H33A 0.9900
C33 H33B 0.9900
C34 H34A 0.9900
C34 H34B 0.9900
C35 C36 1.402(18)
C35 C36A 1.577(17)
C35 H35A 0.9900
C35 H35B 0.9900
C36 C37 1.427(12)
C36 H36A 0.9900
C36 H36B 0.9900
C37 C38 1.563(10)
C37 H37A 0.9900
C37 H37B 0.9900
C38 C37A 1.470(11)
C38 H38A 0.9900
C38 H38B 0.9900
C39 C40 1.469(5)
C39 H39A 0.9900
C39 H39B 0.9900
C40 C41A 1.433(5)
C40 C41 1.462(4)
C40 H40A 0.9900
C40 H40B 0.9900
C40 H40C 0.9900
C40 H40D 0.9900
C41 C42 1.519(6)
C41 H41A 0.9900
C41 H41B 0.9900
C42 C41A 1.536(13)
C42 H42A 0.9900
C42 H42B 0.9900
C36A C37A 1.443(11)
C36A H36C 0.9900
C36A H36D 0.9900
C37A H37C 0.9900
C37A H37D 0.9900
C41A H41C 0.9900
C41A H41D 0.9900

loop_
_geom_torsion_atom_site_label_1
_geom_torsion_atom_site_label_2
_geom_torsion_atom_site_label_3
_geom_torsion_atom_site_label_4
_geom_torsion
N2 Si1 Mg1 N1 -177.27(15)
C13 Si1 Mg1 N1 -88.87(17)
N2 Si1 Mg1 O2 -86.00(13)
N1 Si1 Mg1 O2 91.26(13)
C13 Si1 Mg1 O2 2.39(16)
N2 Si1 Mg1 O3 45.18(14)
N1 Si1 Mg1 O3 -137.55(14)
C13 Si1 Mg1 O3 133.58(16)
N1 Si1 Mg1 N2 177.27(15)
C13 Si1 Mg1 N2 88.40(17)
N2 Si1 Mg1 O1 160.56(15)
N1 Si1 Mg1 O1 -22.17(14)
C13 Si1 Mg1 O1 -111.04(16)
N1 Mg1 O1 C35 -159.7(3)
O2 Mg1 O1 C35 88.9(3)
O3 Mg1 O1 C35 -14.5(3)
N2 Mg1 O1 C35 -96.3(4)
Si1 Mg1 O1 C35 -146.0(3)
N1 Mg1 O1 C38 40.5(2)
O2 Mg1 O1 C38 -70.9(2)
O3 Mg1 O1 C38 -174.3(2)
N2 Mg1 O1 C38 104.0(4)
Si1 Mg1 O1 C38 54.2(3)
N1 Mg1 O2 C39 -158.9(3)
O3 Mg1 O2 C39 18.4(3)
N2 Mg1 O2 C39 118.0(3)
O1 Mg1 O2 C39 -63.5(3)
Si1 Mg1 O2 C39 159.0(2)
N1 Mg1 O2 C42 12.5(3)
O3 Mg1 O2 C42 -170.2(2)
N2 Mg1 O2 C42 -70.6(3)
O1 Mg1 O2 C42 107.9(3)
Si1 Mg1 O2 C42 -29.6(3)
N1 Mg1 O3 C31 -139.0(2)
O2 Mg1 O3 C31 45.4(3)
N2 Mg1 O3 C31 -64.8(2)
O1 Mg1 O3 C31 130.9(2)
Si1 Mg1 O3 C31 -91.1(2)
N1 Mg1 O3 C34 4.7(3)
O2 Mg1 O3 C34 -170.8(2)
N2 Mg1 O3 C34 78.9(2)
O1 Mg1 O3 C34 -85.4(2)
Si1 Mg1 O3 C34 52.6(3)
N2 Si1 N1 C1 156.2(2)
C13 Si1 N1 C1 -80.0(3)
Mg1 Si1 N1 C1 154.1(3)
N2 Si1 N1 Mg1 2.15(12)
C13 Si1 N1 Mg1 125.90(12)
O2 Mg1 N1 C1 106.1(3)
O3 Mg1 N1 C1 -69.3(4)
N2 Mg1 N1 C1 -148.9(3)
O1 Mg1 N1 C1 16.7(3)
Si1 Mg1 N1 C1 -147.1(3)
O2 Mg1 N1 Si1 -106.81(11)
O3 Mg1 N1 Si1 77.8(2)
N2 Mg1 N1 Si1 -1.75(10)
O1 Mg1 N1 Si1 163.81(10)
N1 Si1 N2 C19 -172.0(3)
C13 Si1 N2 C19 63.1(3)
Mg1 Si1 N2 C19 -169.9(3)
N1 Si1 N2 Mg1 -2.08(12)
C13 Si1 N2 Mg1 -126.94(12)
N1 Mg1 N2 C19 171.6(3)
O2 Mg1 N2 C19 -79.6(3)
O3 Mg1 N2 C19 25.7(3)
O1 Mg1 N2 C19 105.8(4)
Si1 Mg1 N2 C19 169.8(3)
N1 Mg1 N2 Si1 1.75(10)
O2 Mg1 N2 Si1 110.53(11)
O3 Mg1 N2 Si1 -144.16(11)
O1 Mg1 N2 Si1 -64.1(4)
Si1 N1 C1 C2 99.7(3)
Mg1 N1 C1 C2 -120.2(3)
Si1 N1 C1 C9 -82.0(3)
Mg1 N1 C1 C9 58.1(4)
N1 C1 C2 C6 178.6(3)
C9 C1 C2 C6 0.3(4)
N1 C1 C2 C3 -3.3(4)
C9 C1 C2 C3 178.4(3)
C6 C2 C3 C5 -61.7(4)
C1 C2 C3 C5 120.1(3)
C6 C2 C3 C4 64.0(4)
C1 C2 C3 C4 -114.1(3)
C1 C2 C6 C7 -0.3(5)
C3 C2 C6 C7 -178.4(3)
C2 C6 C7 C8 0.5(6)
C6 C7 C8 C9 -0.7(6)
C7 C8 C9 C1 0.7(6)
C7 C8 C9 C10 179.1(4)
N1 C1 C9 C8 -178.8(3)
C2 C1 C9 C8 -0.5(5)
N1 C1 C9 C10 2.8(5)
C2 C1 C9 C10 -178.9(3)
C8 C9 C10 C12 57.2(4)
C1 C9 C10 C12 -124.4(3)
C8 C9 C10 C11 -66.6(5)
C1 C9 C10 C11 111.8(3)
N2 Si1 C13 C14 57.1(3)
N1 Si1 C13 C14 -58.3(3)
Mg1 Si1 C13 C14 -1.4(4)
N2 Si1 C13 C18 -122.3(2)
N1 Si1 C13 C18 122.3(2)
Mg1 Si1 C13 C18 179.17(19)
C18 C13 C14 C15 -0.5(5)
Si1 C13 C14 C15 -179.9(3)
C13 C14 C15 C16 0.5(6)
C14 C15 C16 C17 -0.6(6)
C15 C16 C17 C18 0.7(6)
C14 C13 C18 C17 0.5(5)
Si1 C13 C18 C17 180.0(3)
C16 C17 C18 C13 -0.6(6)
Si1 N2 C19 C20 -124.6(3)
Mg1 N2 C19 C20 69.6(4)
Si1 N2 C19 C27 59.7(4)
Mg1 N2 C19 C27 -106.1(3)
N2 C19 C20 C24 -174.3(3)
C27 C19 C20 C24 1.6(5)
N2 C19 C20 C21 8.1(5)
C27 C19 C20 C21 -175.9(3)
C24 C20 C21 C22 -81.1(4)
C19 C20 C21 C22 96.5(4)
C24 C20 C21 C23 41.3(5)
C19 C20 C21 C23 -141.1(3)
C19 C20 C24 C25 -1.5(6)
C21 C20 C24 C25 176.1(4)
C20 C24 C25 C26 -0.1(6)
C24 C25 C26 C27 1.5(6)
C25 C26 C27 C19 -1.3(6)
C25 C26 C27 C28 179.7(4)
N2 C19 C27 C26 175.6(3)
C20 C19 C27 C26 -0.3(5)
N2 C19 C27 C28 -5.4(5)
C20 C19 C27 C28 178.7(3)
C26 C27 C28 C30 -44.8(4)
C19 C27 C28 C30 136.2(3)
C26 C27 C28 C29 77.2(4)
C19 C27 C28 C29 -101.8(4)
C34 O3 C31 C32 -11.5(4)
Mg1 O3 C31 C32 135.1(2)
O3 C31 C32 C33 32.8(4)
C31 C32 C33 C34 -40.5(4)
C31 O3 C34 C33 -14.3(4)
Mg1 O3 C34 C33 -163.2(2)
C32 C33 C34 O3 34.4(4)
C38 O1 C35 C36 3.4(8)
Mg1 O1 C35 C36 -157.9(7)
C38 O1 C35 C36A 22.7(7)
Mg1 O1 C35 C36A -138.6(6)
O1 C35 C36 C37 -14.5(13)
C36A C35 C36 C37 -87(3)
C35 C36 C37 C38 18.9(14)
C35 O1 C38 C37A -25.2(6)
Mg1 O1 C38 C37A 138.6(5)
C35 O1 C38 C37 7.8(5)
Mg1 O1 C38 C37 171.6(4)
C36 C37 C38 O1 -16.3(11)
C36 C37 C38 C37A 85.2(14)
C42 O2 C39 C40 1.2(4)
Mg1 O2 C39 C40 173.5(3)
O2 C39 C40 C41A 15.3(9)
O2 C39 C40 C41 -24.6(5)
C41A C40 C41 C42 -65.8(9)
C39 C40 C41 C42 37.6(5)
C39 O2 C42 C41A -15.7(7)
Mg1 O2 C42 C41A 171.4(6)
C39 O2 C42 C41 21.5(4)
Mg1 O2 C42 C41 -151.4(3)
C40 C41 C42 O2 -36.1(5)
C40 C41 C42 C41A 63.2(5)
C36 C35 C36A C37A 100(3)
O1 C35 C36A C37A -12.5(11)
C35 C36A C37A C38 -2.2(13)
O1 C38 C37A C36A 16.3(11)
C37 C38 C37A C36A -71.1(13)
C41 C40 C41A C42 64.7(9)
C39 C40 C41A C42 -24.3(11)
O2 C42 C41A C40 24.3(11)
C41 C42 C41A C40 -65.8(6)

loop_
_platon_squeeze_void_nr
_platon_squeeze_void_average_x
_platon_squeeze_void_average_y
_platon_squeeze_void_average_z
_platon_squeeze_void_volume
_platon_squeeze_void_count_electrons
_platon_squeeze_void_content
1 0.500 0.000 0.500 486 68 ' '
2 0.000 0.500 1.000 486 68 ' '
